data_7703834
loop_
_publ_author_name
'Chahine, Ali Y.'
'Phonsri, Wasinee'
'Murray, Keith S.'
'Turner, David R.'
'Batten, Stuart R.'

_publ_section_title
;
 Coordination polymers of a bis-isophthalate bridging ligand with single
 molecule magnet behaviour of the Co<sup>II</sup> analogue.
;
_journal_issue 16
_journal_name_full 'Dalton transactions (Cambridge, England : 2003)'
_journal_page_first 5241
_journal_page_last 5249
_journal_paper_doi 10.1039/c9dt04606b
_journal_volume 49
_journal_year 2020
_chemical_formula_moiety 'Cd C23 H26 N2 O9, 7(H2 O), C3 H7 N O'
_chemical_formula_sum 'C26 H47 Cd N3 O17'
_chemical_formula_weight 786.06
_space_group_crystal_system triclinic
_space_group_IT_number 2
_space_group_name_Hall '-P 1'
_space_group_name_H-M_alt 'P -1'
_atom_sites_solution_hydrogens mixed
_audit_creation_method SHELXL-2018/3
_audit_update_record
;
2020-03-14 deposited with the CCDC.	2020-03-23 downloaded from the CCDC.
;
_cell_angle_alpha 82.5340(10)
_cell_angle_beta 83.4680(10)
_cell_angle_gamma 84.8720(10)
_cell_formula_units_Z 2
_cell_length_a 8.1599(2)
_cell_length_b 10.2806(2)
_cell_length_c 18.7575(5)
_cell_measurement_reflns_used 6323
_cell_measurement_temperature 123(2)
_cell_measurement_theta_max 26.369
_cell_measurement_theta_min 1.101
_cell_volume 1545.62(6)
_computing_cell_refinement 'Bruker SAINT'
_computing_data_collection 'Bruker APEX2'
_computing_data_reduction 'Bruker SAINT'
_computing_molecular_graphics 'Olex2 (Dolomanov et al., 2009)'
_computing_publication_material 'Olex2 (Dolomanov et al., 2009)'
_computing_structure_refinement 'SHELXL-2014 (Sheldrick 2014)'
_computing_structure_solution 'SHELXT 2018/2 (Sheldrick, 2018)'
_diffrn_ambient_temperature 123(2)
_diffrn_measured_fraction_theta_full 0.999
_diffrn_measured_fraction_theta_max 0.999
_diffrn_measurement_device_type 'Bruker APEX-II CCD'
_diffrn_measurement_method '\f and \w scans'
_diffrn_radiation_type MoK\a
_diffrn_radiation_wavelength 0.71073
_diffrn_reflns_av_R_equivalents 0.0212
_diffrn_reflns_av_unetI/netI 0.0229
_diffrn_reflns_Laue_measured_fraction_full 0.999
_diffrn_reflns_Laue_measured_fraction_max 0.999
_diffrn_reflns_limit_h_max 10
_diffrn_reflns_limit_h_min -10
_diffrn_reflns_limit_k_max 12
_diffrn_reflns_limit_k_min -8
_diffrn_reflns_limit_l_max 23
_diffrn_reflns_limit_l_min -23
_diffrn_reflns_number 21209
_diffrn_reflns_point_group_measured_fraction_full 0.999
_diffrn_reflns_point_group_measured_fraction_max 0.999
_diffrn_reflns_theta_full 25.242
_diffrn_reflns_theta_max 26.369
_diffrn_reflns_theta_min 1.101
_exptl_absorpt_coefficient_mu 0.792
_exptl_absorpt_correction_T_max 0.7455
_exptl_absorpt_correction_T_min 0.7127
_exptl_absorpt_correction_type multi-scan
_exptl_absorpt_process_details SADABS
_exptl_crystal_colour colourless
_exptl_crystal_density_diffrn 1.689
_exptl_crystal_description cube
_exptl_crystal_F_000 816
_exptl_crystal_size_max 0.100
_exptl_crystal_size_mid 0.100
_exptl_crystal_size_min 0.100
_exptl_transmission_factor_max 0.7455
_exptl_transmission_factor_min 0.7127
_platon_squeeze_details
;
9H2O per formula unit
;
_refine_diff_density_max 1.852
_refine_diff_density_min -0.816
_refine_diff_density_rms 0.083
_refine_ls_extinction_method none
_refine_ls_goodness_of_fit_ref 1.083
_refine_ls_hydrogen_treatment constr
_refine_ls_matrix_type full
_refine_ls_number_parameters 331
_refine_ls_number_reflns 6323
_refine_ls_number_restraints 0
_refine_ls_restrained_S_all 1.083
_refine_ls_R_factor_all 0.0292
_refine_ls_R_factor_gt 0.0263
_refine_ls_shift/su_max 0.002
_refine_ls_shift/su_mean 0.000
_refine_ls_structure_factor_coef Fsqd
_refine_ls_weighting_details 'w=1/[\s^2^(Fo^2^)+(0.0396P)^2^+1.7230P] where P=(Fo^2^+2Fc^2^)/3'
_refine_ls_weighting_scheme calc
_refine_ls_wR_factor_gt 0.0702
_refine_ls_wR_factor_ref 0.0757
_reflns_Friedel_coverage 0.000
_reflns_number_gt 5867
_reflns_number_total 6323
_reflns_threshold_expression 'I > 2\s(I)'
_cod_data_source_file c9dt04606b2.cif
_cod_data_source_block 2Cd
_cod_depositor_comments 'Adding full bibliography for 7703831--7703834.cif.'
_cod_database_code 7703834
_shelx_shelxl_version_number 2018/3
_shelx_space_group_comment
;
The symmetry employed for this shelxl refinement is uniquely defined
by the following loop, which should always be used as a source of
symmetry information in preference to the above space-group names.
They are only intended as comments.
;
_shelx_estimated_absorpt_t_min 0.925
_shelx_estimated_absorpt_t_max 0.925
_platon_squeeze_void_probe_radius 1.20
_olex2_refinement_description
;
1. Fixed Uiso
 At 1.2 times of:
  All C(H) groups, All C(H,H) groups, All N(H) groups
 At 1.5 times of:
  All C(H,H,H) groups, All O(H,H) groups
2.a Free rotating group:
 O10(H10D,H10E)
2.b Rotating group:
 O9(H9A,H9B)
2.c Ternary CH refined with riding coordinates:
 N1(H1), N2(H2)
2.d Secondary CH2 refined with riding coordinates:
 C9(H9C,H9D), C11(H11A,H11B), C12(H12A,H12B), C13(H13A,H13B), C15(H15A,H15B)
2.e Aromatic/amide H refined with riding coordinates:
 C3(H3), C5(H5), C7(H7), C17(H17), C19(H19), C21(H21)
2.f Idealised Me refined as rotating group:
 C10(H10A,H10B,H10C), C14(H14A,H14B,H14C)
;
_olex2_submission_special_instructions 'No special instructions were received'

loop_
_space_group_symop_operation_xyz
'x, y, z'
'-x, -y, -z'

loop_
_atom_site_label
_atom_site_type_symbol
_atom_site_fract_x
_atom_site_fract_y
_atom_site_fract_z
_atom_site_U_iso_or_equiv
_atom_site_adp_type
_atom_site_occupancy
_atom_site_site_symmetry_order
_atom_site_calc_flag
_atom_site_refinement_flags_posn
_atom_site_refinement_flags_adp
_atom_site_refinement_flags_occupancy
_atom_site_disorder_assembly
_atom_site_disorder_group
Cd01 Cd 0.16396(2) -0.08506(2) 1.11067(2) 0.01207(6) Uani 1 1 d . . . . .
O1 O 0.1953(2) 0.09420(16) 1.03212(9) 0.0197(4) Uani 1 1 d . . . . .
O2 O 0.1525(2) 0.17820(17) 1.13636(9) 0.0242(4) Uani 1 1 d . . . . .
O3 O 0.1591(2) 0.67472(16) 1.12227(9) 0.0196(4) Uani 1 1 d . . . . .
O4 O 0.2553(2) 0.78591(16) 1.01976(9) 0.0187(4) Uani 1 1 d . . . . .
O5 O 0.5752(2) 1.09530(17) 0.83694(9) 0.0178(3) Uani 1 1 d . . . . .
O6 O 0.8130(2) 1.11703(17) 0.76891(9) 0.0171(3) Uani 1 1 d . . . . .
O8 O 0.6336(2) 1.16621(18) 0.44936(9) 0.0221(4) Uani 1 1 d . . . . .
O9 O -0.1118(2) -0.08359(17) 1.10532(9) 0.0203(4) Uani 1 1 d . . . . .
H9A H -0.155487 -0.105113 1.068753 0.031 Uiso 1 1 d R U . . .
H9B H -0.174297 -0.014915 1.117534 0.031 Uiso 1 1 d R U . . .
N1 N 0.3361(3) 0.49204(19) 0.78829(11) 0.0163(4) Uani 1 1 d . . . . .
H1 H 0.403004 0.485777 0.740611 0.020 Uiso 1 1 calc R U . . .
N2 N 0.1382(2) 0.91787(19) 0.65475(10) 0.0140(4) Uani 1 1 d . . . . .
H2 H 0.215162 0.884989 0.614479 0.017 Uiso 1 1 calc R U . . .
C1 C 0.1904(3) 0.1896(2) 1.06977(13) 0.0174(5) Uani 1 1 d . . . . .
C2 C 0.2371(3) 0.3189(2) 1.02920(13) 0.0148(5) Uani 1 1 d . . . . .
C3 C 0.2042(3) 0.4346(2) 1.06111(12) 0.0149(4) Uani 1 1 d . . . . .
H3 H 0.148766 0.432627 1.108561 0.018 Uiso 1 1 calc R U . . .
C4 C 0.2526(3) 0.5537(2) 1.02341(12) 0.0134(4) Uani 1 1 d . . . . .
C5 C 0.3344(3) 0.5556(2) 0.95427(12) 0.0136(4) Uani 1 1 d . . . . .
H5 H 0.370170 0.636137 0.929192 0.016 Uiso 1 1 calc R U . . .
C6 C 0.3647(3) 0.4410(2) 0.92127(12) 0.0144(4) Uani 1 1 d . . . . .
C7 C 0.3167(3) 0.3228(2) 0.95933(13) 0.0152(5) Uani 1 1 d . . . . .
H7 H 0.338370 0.243957 0.937398 0.018 Uiso 1 1 calc R U . . .
C8 C 0.2203(3) 0.6788(2) 1.05739(12) 0.0144(5) Uani 1 1 d . . . . .
C9 C 0.4498(3) 0.4438(2) 0.84585(12) 0.0154(5) Uani 1 1 d . . . . .
H9C H 0.497495 0.354073 0.838328 0.019 Uiso 1 1 calc R U . . .
H9D H 0.542216 0.501725 0.840513 0.019 Uiso 1 1 calc R U . . .
C10 C 0.1978(4) 0.4060(3) 0.79146(18) 0.0357(7) Uani 1 1 d . . . . .
H10A H 0.242213 0.313999 0.792864 0.053 Uiso 1 1 calc R U . . .
H10B H 0.138317 0.430396 0.748585 0.053 Uiso 1 1 calc R U . . .
H10C H 0.121860 0.416774 0.835020 0.053 Uiso 1 1 calc R U . . .
C11 C 0.2781(3) 0.6341(2) 0.79030(13) 0.0168(5) Uani 1 1 d . . . . .
H11A H 0.372848 0.683424 0.797085 0.020 Uiso 1 1 calc R U . . .
H11B H 0.194387 0.641928 0.832368 0.020 Uiso 1 1 calc R U . . .
C12 C 0.2036(3) 0.6958(2) 0.72207(13) 0.0190(5) Uani 1 1 d . . . . .
H12A H 0.094093 0.662614 0.720368 0.023 Uiso 1 1 calc R U . . .
H12B H 0.276589 0.673917 0.678711 0.023 Uiso 1 1 calc R U . . .
C13 C 0.1863(3) 0.8438(2) 0.72430(12) 0.0167(5) Uani 1 1 d . . . . .
H13A H 0.101474 0.864835 0.764100 0.020 Uiso 1 1 calc R U . . .
H13B H 0.292680 0.872868 0.734612 0.020 Uiso 1 1 calc R U . . .
C14 C -0.0332(3) 0.8936(3) 0.64273(14) 0.0206(5) Uani 1 1 d . . . . .
H14A H -0.110607 0.920762 0.682930 0.031 Uiso 1 1 calc R U . . .
H14B H -0.039531 0.799661 0.639969 0.031 Uiso 1 1 calc R U . . .
H14C H -0.062225 0.944371 0.597389 0.031 Uiso 1 1 calc R U . . .
C15 C 0.1538(3) 1.0643(2) 0.65171(12) 0.0163(5) Uani 1 1 d . . . . .
H15A H 0.105414 1.110574 0.608442 0.020 Uiso 1 1 calc R U . . .
H15B H 0.090144 1.096634 0.694893 0.020 Uiso 1 1 calc R U . . .
C16 C 0.3312(3) 1.0963(2) 0.64880(12) 0.0152(5) Uani 1 1 d . . . . .
C17 C 0.4056(3) 1.0994(2) 0.71180(12) 0.0139(4) Uani 1 1 d . . . . .
H17 H 0.341735 1.087014 0.757431 0.017 Uiso 1 1 calc R U . . .
C18 C 0.5724(3) 1.1203(2) 0.70855(12) 0.0147(5) Uani 1 1 d . . . . .
C19 C 0.6632(3) 1.1430(2) 0.64158(13) 0.0163(5) Uani 1 1 d . . . . .
H19 H 0.776516 1.159582 0.639095 0.020 Uiso 1 1 calc R U . . .
C20 C 0.5910(3) 1.1417(2) 0.57816(12) 0.0178(5) Uani 1 1 d . . . . .
C21 C 0.4254(3) 1.1188(2) 0.58183(12) 0.0164(5) Uani 1 1 d . . . . .
H21 H 0.375285 1.118353 0.538559 0.020 Uiso 1 1 calc R U . . .
C22 C 0.6578(3) 1.1107(2) 0.77588(12) 0.0139(4) Uani 1 1 d . . . . .
C23 C 0.6984(3) 1.1554(3) 0.50689(14) 0.0279(6) Uani 1 1 d . . . . .
O7 O 0.8500(3) 1.1425(3) 0.50952(12) 0.0622(9) Uani 1 1 d . . . A 1
O10 O -0.3566(2) 0.11082(18) 1.12157(9) 0.0226(4) Uani 1 1 d G . . . .
H10D H -0.436636 0.061622 1.127307 0.034 Uiso 1 1 d G U . . .
H10E H -0.352411 0.143376 1.077405 0.034 Uiso 1 1 d G U . . .

loop_
_atom_site_aniso_label
_atom_site_aniso_U_11
_atom_site_aniso_U_22
_atom_site_aniso_U_33
_atom_site_aniso_U_23
_atom_site_aniso_U_13
_atom_site_aniso_U_12
Cd01 0.01734(9) 0.00906(9) 0.00994(9) -0.00094(6) -0.00212(6) -0.00120(6)
O1 0.0290(9) 0.0088(8) 0.0220(9) -0.0001(7) -0.0056(7) -0.0043(7)
O2 0.0360(11) 0.0173(9) 0.0186(9) 0.0022(7) 0.0004(8) -0.0091(8)
O3 0.0300(10) 0.0142(8) 0.0141(8) -0.0027(7) 0.0014(7) -0.0019(7)
O4 0.0303(10) 0.0095(8) 0.0156(8) -0.0015(6) 0.0010(7) -0.0023(7)
O5 0.0203(9) 0.0222(9) 0.0113(8) -0.0030(7) -0.0003(6) -0.0038(7)
O6 0.0169(8) 0.0220(9) 0.0127(8) -0.0019(7) -0.0015(6) -0.0025(7)
O8 0.0239(9) 0.0288(10) 0.0119(8) -0.0020(7) 0.0012(7) 0.0019(7)
O9 0.0185(9) 0.0205(9) 0.0229(9) -0.0031(7) -0.0065(7) 0.0000(7)
N1 0.0221(10) 0.0120(10) 0.0150(10) -0.0021(8) -0.0023(8) -0.0013(8)
N2 0.0126(9) 0.0176(10) 0.0111(9) -0.0006(8) -0.0012(7) 0.0007(7)
C1 0.0178(12) 0.0124(11) 0.0217(12) 0.0015(9) -0.0041(9) -0.0027(9)
C2 0.0179(11) 0.0100(11) 0.0170(11) 0.0002(9) -0.0047(9) -0.0029(9)
C3 0.0166(11) 0.0138(11) 0.0141(11) -0.0007(9) -0.0021(9) -0.0014(9)
C4 0.0152(11) 0.0104(11) 0.0154(11) -0.0016(9) -0.0050(9) -0.0011(8)
C5 0.0163(11) 0.0098(10) 0.0148(11) 0.0009(9) -0.0034(9) -0.0021(8)
C6 0.0155(11) 0.0118(11) 0.0159(11) -0.0009(9) -0.0026(9) -0.0002(9)
C7 0.0174(11) 0.0100(11) 0.0185(11) -0.0023(9) -0.0029(9) 0.0001(9)
C8 0.0156(11) 0.0130(11) 0.0153(11) -0.0027(9) -0.0046(9) -0.0004(9)
C9 0.0169(11) 0.0114(11) 0.0168(11) -0.0009(9) 0.0005(9) 0.0010(9)
C10 0.0413(17) 0.0247(15) 0.0456(18) 0.0012(13) -0.0208(14) -0.0149(13)
C11 0.0206(12) 0.0140(11) 0.0159(11) -0.0027(9) -0.0037(9) 0.0007(9)
C12 0.0232(12) 0.0179(12) 0.0168(12) -0.0015(9) -0.0056(9) -0.0019(10)
C13 0.0206(12) 0.0181(12) 0.0116(11) -0.0009(9) -0.0040(9) 0.0000(9)
C14 0.0133(11) 0.0277(14) 0.0207(12) -0.0017(10) -0.0035(9) -0.0009(10)
C15 0.0170(11) 0.0172(12) 0.0132(11) 0.0006(9) -0.0016(9) 0.0028(9)
C16 0.0170(11) 0.0126(11) 0.0147(11) 0.0003(9) -0.0005(9) 0.0022(9)
C17 0.0177(11) 0.0123(11) 0.0107(10) -0.0016(8) 0.0016(8) 0.0007(9)
C18 0.0192(12) 0.0124(11) 0.0119(11) -0.0020(9) -0.0011(9) 0.0017(9)
C19 0.0149(11) 0.0170(12) 0.0155(11) 0.0008(9) -0.0005(9) 0.0017(9)
C20 0.0197(12) 0.0197(12) 0.0117(11) 0.0019(9) 0.0007(9) 0.0032(10)
C21 0.0193(12) 0.0180(12) 0.0109(11) 0.0006(9) -0.0028(9) 0.0029(9)
C22 0.0195(12) 0.0089(10) 0.0131(11) -0.0023(8) -0.0011(9) 0.0002(9)
C23 0.0188(13) 0.0473(18) 0.0137(12) 0.0037(11) 0.0007(10) 0.0041(12)
O7 0.0241(12) 0.135(3) 0.0216(11) 0.0054(14) 0.0013(9) 0.0028(14)
O10 0.0304(10) 0.0196(9) 0.0169(9) 0.0003(7) 0.0010(7) -0.0056(8)

loop_
_atom_type_symbol
_atom_type_description
_atom_type_scat_dispersion_real
_atom_type_scat_dispersion_imag
_atom_type_scat_source
C C 0.0033 0.0016 'International Tables Vol C Tables 4.2.6.8 and 6.1.1.4'
H H 0.0000 0.0000 'International Tables Vol C Tables 4.2.6.8 and 6.1.1.4'
Cd Cd -0.8075 1.2024 'International Tables Vol C Tables 4.2.6.8 and 6.1.1.4'
N N 0.0061 0.0033 'International Tables Vol C Tables 4.2.6.8 and 6.1.1.4'
O O 0.0106 0.0060 'International Tables Vol C Tables 4.2.6.8 and 6.1.1.4'

loop_
_geom_angle_atom_site_label_1
_geom_angle_atom_site_label_2
_geom_angle_atom_site_label_3
_geom_angle
_geom_angle_site_symmetry_1
_geom_angle_site_symmetry_3
_geom_angle_publ_flag
O1 Cd01 O3 144.01(6) . 1_545 ?
O1 Cd01 O4 89.76(6) . 1_545 ?
O1 Cd01 O5 98.76(6) . 2_667 ?
O1 Cd01 O6 129.86(6) . 2_667 ?
O1 Cd01 O9 94.84(6) . . ?
O1 Cd01 C8 116.98(7) . 1_545 ?
O1 Cd01 C22 116.29(7) . 2_667 ?
O3 Cd01 C8 27.49(6) 1_545 1_545 ?
O3 Cd01 C22 89.36(6) 1_545 2_667 ?
O4 Cd01 O3 55.04(6) 1_545 1_545 ?
O4 Cd01 O5 97.00(6) 1_545 2_667 ?
O4 Cd01 C8 27.55(6) 1_545 1_545 ?
O4 Cd01 C22 116.78(6) 1_545 2_667 ?
O5 Cd01 O3 93.36(6) 2_667 1_545 ?
O5 Cd01 C8 96.07(6) 2_667 1_545 ?
O5 Cd01 C22 27.96(6) 2_667 2_667 ?
O6 Cd01 O3 84.68(6) 2_667 1_545 ?
O6 Cd01 O4 131.63(6) 2_667 1_545 ?
O6 Cd01 O5 55.97(6) 2_667 2_667 ?
O6 Cd01 C8 108.88(6) 2_667 1_545 ?
O6 Cd01 C22 28.02(6) 2_667 2_667 ?
O9 Cd01 O3 84.79(6) . 1_545 ?
O9 Cd01 O4 98.97(6) . 1_545 ?
O9 Cd01 O5 159.02(6) . 2_667 ?
O9 Cd01 O6 103.07(6) . 2_667 ?
O9 Cd01 C8 91.87(7) . 1_545 ?
O9 Cd01 C22 131.06(7) . 2_667 ?
C22 Cd01 C8 104.52(7) 2_667 1_545 ?
C1 O1 Cd01 106.00(15) . . ?
C8 O3 Cd01 88.37(13) . 1_565 ?
C8 O4 Cd01 94.77(14) . 1_565 ?
C22 O5 Cd01 87.19(14) . 2_667 ?
C22 O6 Cd01 94.66(13) . 2_667 ?
Cd01 O9 H9A 123.7 . . ?
Cd01 O9 H9B 118.1 . . ?
H9A O9 H9B 104.0 . . ?
C9 N1 H1 106.7 . . ?
C10 N1 H1 106.7 . . ?
C10 N1 C9 111.66(19) . . ?
C10 N1 C11 112.9(2) . . ?
C11 N1 H1 106.7 . . ?
C11 N1 C9 111.56(18) . . ?
C13 N2 H2 107.9 . . ?
C13 N2 C15 111.97(18) . . ?
C14 N2 H2 107.9 . . ?
C14 N2 C13 111.15(18) . . ?
C14 N2 C15 109.92(18) . . ?
C15 N2 H2 107.9 . . ?
O1 C1 C2 116.0(2) . . ?
O2 C1 O1 123.2(2) . . ?
O2 C1 C2 120.8(2) . . ?
C3 C2 C1 120.7(2) . . ?
C3 C2 C7 119.7(2) . . ?
C7 C2 C1 119.6(2) . . ?
C2 C3 H3 120.0 . . ?
C2 C3 C4 120.0(2) . . ?
C4 C3 H3 120.0 . . ?
C3 C4 C8 120.7(2) . . ?
C5 C4 C3 119.6(2) . . ?
C5 C4 C8 119.6(2) . . ?
C4 C5 H5 119.6 . . ?
C4 C5 C6 120.8(2) . . ?
C6 C5 H5 119.6 . . ?
C5 C6 C7 119.2(2) . . ?
C5 C6 C9 120.7(2) . . ?
C7 C6 C9 120.1(2) . . ?
C2 C7 H7 119.7 . . ?
C6 C7 C2 120.7(2) . . ?
C6 C7 H7 119.7 . . ?
O3 C8 Cd01 64.15(12) . 1_565 ?
O3 C8 O4 121.8(2) . . ?
O3 C8 C4 119.4(2) . . ?
O4 C8 Cd01 57.68(11) . 1_565 ?
O4 C8 C4 118.8(2) . . ?
C4 C8 Cd01 176.37(16) . 1_565 ?
N1 C9 H9C 108.9 . . ?
N1 C9 H9D 108.9 . . ?
C6 C9 N1 113.25(19) . . ?
C6 C9 H9C 108.9 . . ?
C6 C9 H9D 108.9 . . ?
H9C C9 H9D 107.7 . . ?
N1 C10 H10A 109.5 . . ?
N1 C10 H10B 109.5 . . ?
N1 C10 H10C 109.5 . . ?
H10A C10 H10B 109.5 . . ?
H10A C10 H10C 109.5 . . ?
H10B C10 H10C 109.5 . . ?
N1 C11 H11A 109.0 . . ?
N1 C11 H11B 109.0 . . ?
N1 C11 C12 112.92(19) . . ?
H11A C11 H11B 107.8 . . ?
C12 C11 H11A 109.0 . . ?
C12 C11 H11B 109.0 . . ?
C11 C12 H12A 110.3 . . ?
C11 C12 H12B 110.3 . . ?
C11 C12 C13 107.00(19) . . ?
H12A C12 H12B 108.6 . . ?
C13 C12 H12A 110.3 . . ?
C13 C12 H12B 110.3 . . ?
N2 C13 C12 112.23(19) . . ?
N2 C13 H13A 109.2 . . ?
N2 C13 H13B 109.2 . . ?
C12 C13 H13A 109.2 . . ?
C12 C13 H13B 109.2 . . ?
H13A C13 H13B 107.9 . . ?
N2 C14 H14A 109.5 . . ?
N2 C14 H14B 109.5 . . ?
N2 C14 H14C 109.5 . . ?
H14A C14 H14B 109.5 . . ?
H14A C14 H14C 109.5 . . ?
H14B C14 H14C 109.5 . . ?
N2 C15 H15A 109.2 . . ?
N2 C15 H15B 109.2 . . ?
H15A C15 H15B 107.9 . . ?
C16 C15 N2 112.09(18) . . ?
C16 C15 H15A 109.2 . . ?
C16 C15 H15B 109.2 . . ?
C17 C16 C15 121.2(2) . . ?
C17 C16 C21 119.1(2) . . ?
C21 C16 C15 119.6(2) . . ?
C16 C17 H17 119.7 . . ?
C18 C17 C16 120.7(2) . . ?
C18 C17 H17 119.7 . . ?
C17 C18 C22 121.2(2) . . ?
C19 C18 C17 119.2(2) . . ?
C19 C18 C22 119.5(2) . . ?
C18 C19 H19 119.5 . . ?
C18 C19 C20 121.0(2) . . ?
C20 C19 H19 119.5 . . ?
C19 C20 C23 119.0(2) . . ?
C21 C20 C19 119.5(2) . . ?
C21 C20 C23 121.4(2) . . ?
C16 C21 H21 119.7 . . ?
C20 C21 C16 120.5(2) . . ?
C20 C21 H21 119.7 . . ?
O5 C22 Cd01 64.85(12) . 2_667 ?
O5 C22 O6 122.2(2) . . ?
O5 C22 C18 119.9(2) . . ?
O6 C22 Cd01 57.33(11) . 2_667 ?
O6 C22 C18 117.9(2) . . ?
C18 C22 Cd01 174.70(16) . 2_667 ?
O8 C23 C20 119.7(2) . . ?
O7 C23 O8 123.1(2) . . ?
O7 C23 C20 116.9(2) . . ?
H10D O10 H10E 104.5 . . ?

loop_
_geom_bond_atom_site_label_1
_geom_bond_atom_site_label_2
_geom_bond_distance
_geom_bond_site_symmetry_2
_geom_bond_publ_flag
Cd01 O1 2.2193(17) . ?
Cd01 O3 2.4544(17) 1_545 ?
Cd01 O4 2.3118(16) 1_545 ?
Cd01 O5 2.4326(17) 2_667 ?
Cd01 O6 2.2667(16) 2_667 ?
Cd01 O9 2.2625(17) . ?
Cd01 C8 2.726(2) 1_545 ?
Cd01 C22 2.684(2) 2_667 ?
O1 C1 1.276(3) . ?
O2 C1 1.245(3) . ?
O3 C8 1.259(3) . ?
O4 C8 1.265(3) . ?
O5 C22 1.260(3) . ?
O6 C22 1.265(3) . ?
O8 C23 1.243(3) . ?
O9 H9A 0.8693 . ?
O9 H9B 0.8729 . ?
N1 H1 1.0000 . ?
N1 C9 1.510(3) . ?
N1 C10 1.486(3) . ?
N1 C11 1.498(3) . ?
N2 H2 1.0000 . ?
N2 C13 1.497(3) . ?
N2 C14 1.489(3) . ?
N2 C15 1.515(3) . ?
C1 C2 1.501(3) . ?
C2 C3 1.391(3) . ?
C2 C7 1.392(3) . ?
C3 H3 0.9500 . ?
C3 C4 1.397(3) . ?
C4 C5 1.388(3) . ?
C4 C8 1.498(3) . ?
C5 H5 0.9500 . ?
C5 C6 1.391(3) . ?
C6 C7 1.391(3) . ?
C6 C9 1.501(3) . ?
C7 H7 0.9500 . ?
C9 H9C 0.9900 . ?
C9 H9D 0.9900 . ?
C10 H10A 0.9800 . ?
C10 H10B 0.9800 . ?
C10 H10C 0.9800 . ?
C11 H11A 0.9900 . ?
C11 H11B 0.9900 . ?
C11 C12 1.519(3) . ?
C12 H12A 0.9900 . ?
C12 H12B 0.9900 . ?
C12 C13 1.522(3) . ?
C13 H13A 0.9900 . ?
C13 H13B 0.9900 . ?
C14 H14A 0.9800 . ?
C14 H14B 0.9800 . ?
C14 H14C 0.9800 . ?
C15 H15A 0.9900 . ?
C15 H15B 0.9900 . ?
C15 C16 1.506(3) . ?
C16 C17 1.394(3) . ?
C16 C21 1.399(3) . ?
C17 H17 0.9500 . ?
C17 C18 1.390(3) . ?
C18 C19 1.387(3) . ?
C18 C22 1.499(3) . ?
C19 H19 0.9500 . ?
C19 C20 1.388(3) . ?
C20 C21 1.386(3) . ?
C20 C23 1.511(3) . ?
C21 H21 0.9500 . ?
C23 O7 1.238(3) . ?
O10 H10D 0.8501 . ?
O10 H10E 0.8503 . ?

loop_
_geom_hbond_atom_site_label_D
_geom_hbond_atom_site_label_H
_geom_hbond_atom_site_label_A
_geom_hbond_distance_DH
_geom_hbond_distance_HA
_geom_hbond_distance_DA
_geom_hbond_angle_DHA
_geom_hbond_site_symmetry_A
_geom_hbond_publ_flag
O9 H9A O1 0.87 1.94 2.758(2) 155.6 2_557 yes
O9 H9B O10 0.87 1.88 2.717(3) 159.3 . yes
N2 H2 O8 1.00 1.72 2.712(3) 173.0 2_676 yes
O10 H10D O5 0.85 2.05 2.865(2) 160.3 2_567 yes
O10 H10E O4 0.85 1.98 2.787(2) 158.8 2_567 yes

loop_
_geom_torsion_atom_site_label_1
_geom_torsion_atom_site_label_2
_geom_torsion_atom_site_label_3
_geom_torsion_atom_site_label_4
_geom_torsion
_geom_torsion_site_symmetry_1
_geom_torsion_site_symmetry_2
_geom_torsion_site_symmetry_3
_geom_torsion_site_symmetry_4
_geom_torsion_publ_flag
Cd01 O1 C1 O2 -8.6(3) . . . . ?
Cd01 O1 C1 C2 170.18(16) . . . . ?
Cd01 O3 C8 O4 0.9(2) 1_565 . . . ?
Cd01 O3 C8 C4 -178.98(19) 1_565 . . . ?
Cd01 O4 C8 O3 -0.9(2) 1_565 . . . ?
Cd01 O4 C8 C4 178.92(17) 1_565 . . . ?
Cd01 O5 C22 O6 -1.8(2) 2_667 . . . ?
Cd01 O5 C22 C18 177.36(19) 2_667 . . . ?
Cd01 O6 C22 O5 1.9(2) 2_667 . . . ?
Cd01 O6 C22 C18 -177.24(17) 2_667 . . . ?
O1 C1 C2 C3 166.7(2) . . . . ?
O1 C1 C2 C7 -14.3(3) . . . . ?
O2 C1 C2 C3 -14.5(4) . . . . ?
O2 C1 C2 C7 164.5(2) . . . . ?
N1 C11 C12 C13 -167.7(2) . . . . ?
N2 C15 C16 C17 -89.1(3) . . . . ?
N2 C15 C16 C21 88.6(3) . . . . ?
C1 C2 C3 C4 178.2(2) . . . . ?
C1 C2 C7 C6 -178.5(2) . . . . ?
C2 C3 C4 C5 -0.4(3) . . . . ?
C2 C3 C4 C8 -179.1(2) . . . . ?
C3 C2 C7 C6 0.5(3) . . . . ?
C3 C4 C5 C6 1.8(3) . . . . ?
C3 C4 C8 O3 4.8(3) . . . . ?
C3 C4 C8 O4 -175.0(2) . . . . ?
C4 C5 C6 C7 -2.1(3) . . . . ?
C4 C5 C6 C9 178.6(2) . . . . ?
C5 C4 C8 O3 -173.9(2) . . . . ?
C5 C4 C8 O4 6.3(3) . . . . ?
C5 C6 C7 C2 0.9(3) . . . . ?
C5 C6 C9 N1 -79.6(3) . . . . ?
C7 C2 C3 C4 -0.8(3) . . . . ?
C7 C6 C9 N1 101.1(2) . . . . ?
C8 C4 C5 C6 -179.5(2) . . . . ?
C9 N1 C11 C12 164.29(19) . . . . ?
C9 C6 C7 C2 -179.8(2) . . . . ?
C10 N1 C9 C6 -60.9(3) . . . . ?
C10 N1 C11 C12 -69.0(3) . . . . ?
C11 N1 C9 C6 66.5(2) . . . . ?
C11 C12 C13 N2 171.28(19) . . . . ?
C13 N2 C15 C16 67.2(2) . . . . ?
C14 N2 C13 C12 67.9(2) . . . . ?
C14 N2 C15 C16 -168.73(19) . . . . ?
C15 N2 C13 C12 -168.74(19) . . . . ?
C15 C16 C17 C18 175.7(2) . . . . ?
C15 C16 C21 C20 -176.7(2) . . . . ?
C16 C17 C18 C19 2.3(3) . . . . ?
C16 C17 C18 C22 -173.9(2) . . . . ?
C17 C16 C21 C20 1.1(3) . . . . ?
C17 C18 C19 C20 -1.6(4) . . . . ?
C17 C18 C22 O5 -6.5(3) . . . . ?
C17 C18 C22 O6 172.6(2) . . . . ?
C18 C19 C20 C21 0.7(4) . . . . ?
C18 C19 C20 C23 -174.9(2) . . . . ?
C19 C18 C22 O5 177.2(2) . . . . ?
C19 C18 C22 O6 -3.6(3) . . . . ?
C19 C20 C21 C16 -0.4(4) . . . . ?
C19 C20 C23 O8 -173.6(3) . . . . ?
C19 C20 C23 O7 13.2(4) . . . . ?
C21 C16 C17 C18 -2.0(3) . . . . ?
C21 C20 C23 O8 10.9(4) . . . . ?
C21 C20 C23 O7 -162.3(3) . . . . ?
C22 C18 C19 C20 174.7(2) . . . . ?
C23 C20 C21 C16 175.0(2) . . . . ?

loop_
_platon_squeeze_void_nr
_platon_squeeze_void_average_x
_platon_squeeze_void_average_y
_platon_squeeze_void_average_z
_platon_squeeze_void_volume
_platon_squeeze_void_count_electrons
_platon_squeeze_void_content
1 -0.009 0.500 0.500 398 197 ' '
